data_7119197
loop_
_publ_author_name
'Hickey, Anne K.'
'Mu\~noz, Salvador B'
'Lutz, Sean A.'
'Pink, Maren'
'Chen, Chun-Hsing'
'Smith, Jeremy M.'

_publ_section_title
;
 Arrested \a-hydride migration activates a phosphido ligand for C-H
 insertion.
;
_journal_issue 2
_journal_name_full 'Chemical communications (Cambridge, England)'
_journal_page_first 412
_journal_page_last 415
_journal_paper_doi 10.1039/c6cc07864h
_journal_volume 53
_journal_year 2016
_chemical_formula_moiety 'C33 H44 B Fe N6 P, 0.419 C4 H10 O'
_chemical_formula_sum 'C34.68 H48.19 B Fe N6 O0.42 P'
_chemical_formula_weight 653.43
_chemical_name_systematic
; 
 ? 
;
_space_group_IT_number 15
_symmetry_cell_setting monoclinic
_symmetry_space_group_name_Hall '-C 2yc'
_symmetry_space_group_name_H-M 'C 1 2/c 1'
_atom_sites_solution_hydrogens geom
_atom_sites_solution_primary direct
_atom_sites_solution_secondary difmap
_audit_creation_method SHELXL-97
_audit_update_record
;
2016-09-27 deposited with the CCDC.
2016-12-05 downloaded from the CCDC.
;
_cell_angle_alpha 90.00
_cell_angle_beta 90.917(2)
_cell_angle_gamma 90.00
_cell_formula_units_Z 8
_cell_length_a 37.4525(14)
_cell_length_b 16.3865(6)
_cell_length_c 11.1300(4)
_cell_measurement_reflns_used 9533
_cell_measurement_temperature 150(2)
_cell_measurement_theta_max 30.07
_cell_measurement_theta_min 2.27
_cell_volume 6829.8(4)
_computing_cell_refinement 'APEX II v2010.11.3 (Bruker, 2013)'
_computing_data_collection 'APEX II v2010.11.3 (Bruker, 2013)'
_computing_data_reduction 'APEX II v2010.11.3 (Bruker, 2013)'
_computing_molecular_graphics 'SHELXTL (Bruker, 2013)'
_computing_publication_material 'SHELXTL (Bruker, 2013)'
_computing_structure_refinement 'SHELXTL (Bruker, 2012)'
_computing_structure_solution 'SHELXTL (Bruker, 2013)'
_diffrn_ambient_temperature 150(2)
_diffrn_detector 'CCD area detector'
_diffrn_detector_area_resol_mean 83.33
_diffrn_detector_type 'Bruker APEXII'
_diffrn_measured_fraction_theta_full 0.998
_diffrn_measured_fraction_theta_max 0.998
_diffrn_measurement_details '0.50 degree frames measured for 5 seconds each'
_diffrn_measurement_device 'APEX Kappa Duo'
_diffrn_measurement_device_type Kappa
_diffrn_measurement_method 'omega and phi scans'
_diffrn_radiation_monochromator graphite
_diffrn_radiation_source 'fine-focus sealed tube'
_diffrn_radiation_type MoK\a
_diffrn_radiation_wavelength 0.71073
_diffrn_reflns_av_R_equivalents 0.0374
_diffrn_reflns_av_sigmaI/netI 0.0230
_diffrn_reflns_limit_h_max 52
_diffrn_reflns_limit_h_min -50
_diffrn_reflns_limit_k_max 23
_diffrn_reflns_limit_k_min -23
_diffrn_reflns_limit_l_max 15
_diffrn_reflns_limit_l_min -15
_diffrn_reflns_number 72837
_diffrn_reflns_theta_full 30.12
_diffrn_reflns_theta_max 30.12
_diffrn_reflns_theta_min 1.09
_exptl_absorpt_coefficient_mu 0.523
_exptl_absorpt_correction_T_max 0.8936
_exptl_absorpt_correction_T_min 0.8381
_exptl_absorpt_correction_type multi-scan
_exptl_absorpt_process_details 'SADABS, G. Sheldrick; 2014'
_exptl_crystal_colour red
_exptl_crystal_density_diffrn 1.271
_exptl_crystal_density_method 'not measured'
_exptl_crystal_description block
_exptl_crystal_F_000 2781
_exptl_crystal_size_max 0.35
_exptl_crystal_size_mid 0.30
_exptl_crystal_size_min 0.22
_refine_diff_density_max 1.000
_refine_diff_density_min -0.930
_refine_diff_density_rms 0.079
_refine_ls_extinction_method none
_refine_ls_goodness_of_fit_ref 1.058
_refine_ls_hydrogen_treatment constr
_refine_ls_matrix_type full
_refine_ls_number_parameters 393
_refine_ls_number_reflns 10042
_refine_ls_number_restraints 3
_refine_ls_restrained_S_all 1.058
_refine_ls_R_factor_all 0.0701
_refine_ls_R_factor_gt 0.0576
_refine_ls_shift/su_max 0.001
_refine_ls_shift/su_mean 0.000
_refine_ls_structure_factor_coef Fsqd
_refine_ls_weighting_details 'calc w=1/[\s^2^(Fo^2^)+(0.0585P)^2^+23.8040P] where P=(Fo^2^+2Fc^2^)/3'
_refine_ls_weighting_scheme calc
_refine_ls_wR_factor_gt 0.1469
_refine_ls_wR_factor_ref 0.1558
_reflns_number_gt 8224
_reflns_number_total 10042
_reflns_threshold_expression >2sigma(I)
_cod_data_source_file c6cc07864h7.cif
_cod_data_source_block 15044
_cod_original_sg_symbol_H-M C2/c
_cod_database_code 7119197

loop_
_symmetry_equiv_pos_as_xyz
'x, y, z'
'-x, y, -z+1/2'
'x+1/2, y+1/2, z'
'-x+1/2, y+1/2, -z+1/2'
'-x, -y, -z'
'x, -y, z-1/2'
'-x+1/2, -y+1/2, -z'
'x+1/2, -y+1/2, z-1/2'

loop_
_atom_site_label
_atom_site_type_symbol
_atom_site_fract_x
_atom_site_fract_y
_atom_site_fract_z
_atom_site_U_iso_or_equiv
_atom_site_adp_type
_atom_site_occupancy
_atom_site_symmetry_multiplicity
_atom_site_calc_flag
_atom_site_refinement_flags
_atom_site_disorder_assembly
_atom_site_disorder_group
Fe1 Fe 0.358786(8) 0.250781(18) 0.31062(3) 0.01888(9) Uani 1 1 d . A .
P1 P 0.296501(15) 0.25235(4) 0.24589(5) 0.02356(12) Uani 1 1 d . . .
H1 H 0.2819 0.2988 0.2588 0.028 Uiso 1 1 calc R . .
N1 N 0.43311(5) 0.19413(12) 0.33696(18) 0.0253(4) Uani 1 1 d . A .
N2 N 0.40918(5) 0.10024(11) 0.22443(18) 0.0248(4) Uani 1 1 d . A .
N3 N 0.42404(5) 0.34730(12) 0.33386(19) 0.0264(4) Uani 1 1 d . A .
N4 N 0.39331(5) 0.42158(12) 0.2086(2) 0.0289(4) Uani 1 1 d . A .
N5 N 0.40831(5) 0.26277(12) 0.51871(18) 0.0243(4) Uani 1 1 d . A .
N6 N 0.35741(5) 0.24473(11) 0.60556(17) 0.0229(4) Uani 1 1 d . A .
B1 B 0.43624(6) 0.27369(17) 0.4150(3) 0.0266(5) Uani 1 1 d D . .
C1 C 0.40239(6) 0.17338(14) 0.2770(2) 0.0240(4) Uani 1 1 d . . .
C2 C 0.45793(6) 0.13261(15) 0.3241(2) 0.0307(5) Uani 1 1 d . . .
H2 H 0.4812 0.1315 0.3590 0.037 Uiso 1 1 calc R A .
C3 C 0.44335(6) 0.07460(15) 0.2534(3) 0.0329(5) Uani 1 1 d . A .
H3 H 0.4544 0.0255 0.2283 0.039 Uiso 1 1 calc R . .
C4 C 0.38187(6) 0.05208(14) 0.1563(2) 0.0290(5) Uani 1 1 d . . .
C5 C 0.39929(8) -0.02198(17) 0.0982(3) 0.0435(7) Uani 1 1 d . A .
H5A H 0.3813 -0.0524 0.0517 0.065 Uiso 1 1 calc R . .
H5B H 0.4095 -0.0573 0.1609 0.065 Uiso 1 1 calc R . .
H5C H 0.4182 -0.0037 0.0448 0.065 Uiso 1 1 calc R . .
C6 C 0.36528(8) 0.10610(18) 0.0590(3) 0.0398(6) Uani 1 1 d . A .
H6A H 0.3465 0.0757 0.0159 0.060 Uiso 1 1 calc R . .
H6B H 0.3837 0.1226 0.0025 0.060 Uiso 1 1 calc R . .
H6C H 0.3549 0.1547 0.0960 0.060 Uiso 1 1 calc R . .
C7 C 0.35408(8) 0.02390(18) 0.2466(3) 0.0431(7) Uani 1 1 d . A .
H7A H 0.3352 -0.0068 0.2045 0.065 Uiso 1 1 calc R . .
H7B H 0.3436 0.0716 0.2859 0.065 Uiso 1 1 calc R . .
H7C H 0.3656 -0.0111 0.3073 0.065 Uiso 1 1 calc R . .
C8 C 0.39211(6) 0.35138(13) 0.2741(2) 0.0235(4) Uani 1 1 d . . .
C9 C 0.44437(7) 0.41533(16) 0.3057(3) 0.0401(6) Uani 1 1 d . . .
H9 H 0.4676 0.4271 0.3361 0.048 Uiso 1 1 calc R A .
C10 C 0.42555(7) 0.46130(16) 0.2285(3) 0.0416(7) Uani 1 1 d . A .
H10 H 0.4328 0.5115 0.1938 0.050 Uiso 1 1 calc R . .
C11 C 0.36394(6) 0.45086(14) 0.1269(2) 0.0292(5) Uani 1 1 d . . .
C12 C 0.33122(7) 0.46746(15) 0.2034(2) 0.0321(5) Uani 1 1 d . A .
H12A H 0.3113 0.4847 0.1513 0.048 Uiso 1 1 calc R . .
H12B H 0.3368 0.5107 0.2615 0.048 Uiso 1 1 calc R . .
H12C H 0.3246 0.4176 0.2463 0.048 Uiso 1 1 calc R . .
C13 C 0.37532(8) 0.52945(17) 0.0637(3) 0.0411(6) Uani 1 1 d . A .
H13A H 0.3560 0.5479 0.0098 0.062 Uiso 1 1 calc R . .
H13B H 0.3968 0.5190 0.0170 0.062 Uiso 1 1 calc R . .
H13C H 0.3804 0.5717 0.1238 0.062 Uiso 1 1 calc R . .
C14 C 0.35645(7) 0.38521(16) 0.0326(2) 0.0341(5) Uani 1 1 d . A .
H14A H 0.3348 0.3995 -0.0135 0.051 Uiso 1 1 calc R . .
H14B H 0.3530 0.3326 0.0725 0.051 Uiso 1 1 calc R . .
H14C H 0.3767 0.3814 -0.0217 0.051 Uiso 1 1 calc R . .
C15 C 0.37253(5) 0.25501(13) 0.4965(2) 0.0221(4) Uani 1 1 d . . .
C16 C 0.41500(7) 0.25580(17) 0.6402(2) 0.0332(5) Uani 1 1 d . . .
H16 H 0.4378 0.2586 0.6787 0.040 Uiso 1 1 calc R A .
C17 C 0.38372(7) 0.24432(17) 0.6946(2) 0.0348(6) Uani 1 1 d . A .
H17 H 0.3802 0.2372 0.7783 0.042 Uiso 1 1 calc R . .
C18 C 0.31825(6) 0.23623(14) 0.6261(2) 0.0236(4) Uani 1 1 d . . .
C19 C 0.31139(8) 0.2249(2) 0.7600(2) 0.0400(6) Uani 1 1 d . A .
H19A H 0.2857 0.2194 0.7727 0.060 Uiso 1 1 calc R . .
H19B H 0.3205 0.2724 0.8044 0.060 Uiso 1 1 calc R . .
H19C H 0.3236 0.1756 0.7887 0.060 Uiso 1 1 calc R . .
C20 C 0.30435(6) 0.16193(14) 0.5577(2) 0.0292(5) Uani 1 1 d . A .
H20A H 0.2785 0.1572 0.5682 0.044 Uiso 1 1 calc R . .
H20B H 0.3162 0.1127 0.5886 0.044 Uiso 1 1 calc R . .
H20C H 0.3094 0.1681 0.4721 0.044 Uiso 1 1 calc R . .
C21 C 0.29944(6) 0.31354(14) 0.5826(2) 0.0283(5) Uani 1 1 d . A .
H21A H 0.2736 0.3075 0.5922 0.042 Uiso 1 1 calc R . .
H21B H 0.3047 0.3225 0.4976 0.042 Uiso 1 1 calc R . .
H21C H 0.3080 0.3603 0.6299 0.042 Uiso 1 1 calc R . .
C22 C 0.47674(4) 0.30092(12) 0.46582(18) 0.0263(5) Uani 0.838(3) 1 d PGD A 1
C23 C 0.47759(4) 0.35768(14) 0.5586(2) 0.0392(7) Uani 0.838(3) 1 d PG A 1
H23 H 0.4560 0.3752 0.5939 0.047 Uiso 0.838(3) 1 calc PR A 1
C24 C 0.51008(5) 0.38875(15) 0.5998(2) 0.0500(10) Uani 0.838(3) 1 d PG A 1
H24 H 0.5107 0.4275 0.6633 0.060 Uiso 0.838(3) 1 calc PR A 1
C25 C 0.54171(4) 0.36306(16) 0.5483(2) 0.0469(9) Uani 0.838(3) 1 d PG A 1
H25 H 0.5639 0.3843 0.5764 0.056 Uiso 0.838(3) 1 calc PR A 1
C26 C 0.54086(4) 0.30630(14) 0.4554(2) 0.0371(8) Uani 0.838(3) 1 d PG A 1
H26 H 0.5625 0.2887 0.4202 0.045 Uiso 0.838(3) 1 calc PR A 1
C27 C 0.50837(5) 0.27523(12) 0.41423(18) 0.0271(6) Uani 0.838(3) 1 d PG A 1
H27 H 0.5078 0.2364 0.3508 0.033 Uiso 0.838(3) 1 calc PR A 1
C22D C 0.4764(2) 0.2558(7) 0.4813(10) 0.0263(5) Uani 0.162(3) 1 d PGD A 2
C23D C 0.4831(2) 0.2008(7) 0.5740(10) 0.0392(7) Uani 0.162(3) 1 d PG A 2
H23D H 0.4638 0.1746 0.6127 0.047 Uiso 0.162(3) 1 calc PR A 2
C24D C 0.5181(3) 0.1842(7) 0.6101(10) 0.0500(10) Uani 0.162(3) 1 d PG A 2
H24D H 0.5227 0.1467 0.6735 0.060 Uiso 0.162(3) 1 calc PR A 2
C25D C 0.54630(19) 0.2226(8) 0.5534(12) 0.0469(9) Uani 0.162(3) 1 d PG A 2
H25D H 0.5702 0.2113 0.5781 0.056 Uiso 0.162(3) 1 calc PR A 2
C26D C 0.5396(3) 0.2776(9) 0.4607(12) 0.0371(8) Uani 0.162(3) 1 d PG A 2
H26D H 0.5589 0.3038 0.4220 0.045 Uiso 0.162(3) 1 calc PR A 2
C27D C 0.5046(3) 0.2942(8) 0.4246(11) 0.0271(6) Uani 0.162(3) 1 d PG A 2
H27D H 0.5000 0.3317 0.3612 0.033 Uiso 0.162(3) 1 calc PR A 2
C28 C 0.27872(5) 0.16116(13) 0.17142(19) 0.0208(4) Uani 1 1 d . . .
C29 C 0.26869(6) 0.09192(15) 0.2356(2) 0.0260(4) Uani 1 1 d . . .
H29 H 0.2720 0.0910 0.3204 0.031 Uiso 1 1 calc R . .
C30 C 0.25390(7) 0.02433(15) 0.1781(2) 0.0316(5) Uani 1 1 d . . .
H30 H 0.2476 -0.0223 0.2238 0.038 Uiso 1 1 calc R . .
C31 C 0.24834(7) 0.02435(16) 0.0554(3) 0.0365(6) Uani 1 1 d . . .
H31 H 0.2382 -0.0219 0.0163 0.044 Uiso 1 1 calc R . .
C32 C 0.25767(9) 0.09217(18) -0.0097(2) 0.0407(6) Uani 1 1 d . . .
H32 H 0.2538 0.0928 -0.0943 0.049 Uiso 1 1 calc R . .
C33 C 0.27263(7) 0.15981(16) 0.0469(2) 0.0316(5) Uani 1 1 d . . .
H33 H 0.2789 0.2061 0.0003 0.038 Uiso 1 1 calc R . .
O1S O 0.5000 0.0935(3) 0.7500 0.0523(10) Uiso 0.838(3) 2 d SPU . 1
C1S C 0.5299(2) 0.0921(5) 0.5632(7) 0.104(2) Uiso 0.838(3) 1 d PU A 1
H1S1 H 0.5381 0.1297 0.5010 0.156 Uiso 0.838(3) 1 calc PR A 1
H1S2 H 0.5128 0.0534 0.5278 0.156 Uiso 0.838(3) 1 calc PR A 1
H1S3 H 0.5504 0.0622 0.5971 0.156 Uiso 0.838(3) 1 calc PR A 1
C2S C 0.51319(17) 0.1368(4) 0.6551(6) 0.0824(16) Uiso 0.838(3) 1 d PU A 1
H2S1 H 0.5306 0.1769 0.6873 0.099 Uiso 0.838(3) 1 calc PR A 1
H2S2 H 0.4932 0.1681 0.6182 0.099 Uiso 0.838(3) 1 calc PR A 1

loop_
_atom_site_aniso_label
_atom_site_aniso_U_11
_atom_site_aniso_U_22
_atom_site_aniso_U_33
_atom_site_aniso_U_23
_atom_site_aniso_U_13
_atom_site_aniso_U_12
Fe1 0.01398(13) 0.01864(15) 0.02397(15) -0.00285(11) -0.00082(10) -0.00064(10)
P1 0.0188(2) 0.0220(3) 0.0297(3) -0.0015(2) -0.0040(2) -0.00047(19)
N1 0.0170(8) 0.0241(9) 0.0349(10) -0.0050(8) -0.0015(7) 0.0026(7)
N2 0.0198(8) 0.0194(8) 0.0353(10) -0.0035(7) 0.0015(7) 0.0026(7)
N3 0.0179(8) 0.0218(9) 0.0395(11) -0.0067(8) 0.0024(7) -0.0045(7)
N4 0.0229(9) 0.0174(8) 0.0466(12) -0.0020(8) 0.0052(8) -0.0025(7)
N5 0.0169(8) 0.0258(9) 0.0301(9) -0.0037(7) -0.0041(7) 0.0009(7)
N6 0.0201(8) 0.0242(9) 0.0245(8) 0.0012(7) -0.0036(7) -0.0020(7)
B1 0.0167(10) 0.0284(12) 0.0345(13) -0.0066(10) -0.0022(9) 0.0017(9)
C1 0.0204(9) 0.0214(10) 0.0301(11) -0.0044(8) -0.0009(8) 0.0024(8)
C2 0.0177(9) 0.0265(11) 0.0479(14) -0.0006(10) -0.0005(9) 0.0051(8)
C3 0.0209(10) 0.0237(11) 0.0540(15) -0.0034(10) 0.0019(10) 0.0054(8)
C4 0.0249(10) 0.0223(10) 0.0399(13) -0.0096(9) 0.0021(9) -0.0011(8)
C5 0.0368(14) 0.0297(13) 0.0641(19) -0.0186(13) -0.0001(13) 0.0046(11)
C6 0.0425(15) 0.0388(14) 0.0378(14) -0.0130(11) -0.0074(11) 0.0078(12)
C7 0.0375(14) 0.0360(14) 0.0561(17) -0.0100(13) 0.0097(12) -0.0142(11)
C8 0.0195(9) 0.0208(10) 0.0305(10) -0.0046(8) 0.0038(8) -0.0018(7)
C9 0.0233(11) 0.0259(12) 0.0710(19) -0.0036(12) -0.0025(12) -0.0091(9)
C10 0.0273(12) 0.0212(11) 0.076(2) 0.0031(12) 0.0008(12) -0.0075(9)
C11 0.0264(11) 0.0204(10) 0.0412(13) 0.0025(9) 0.0062(9) 0.0011(8)
C12 0.0289(11) 0.0241(11) 0.0435(14) 0.0014(10) 0.0069(10) 0.0041(9)
C13 0.0416(15) 0.0260(12) 0.0560(17) 0.0105(12) 0.0090(13) -0.0009(11)
C14 0.0332(12) 0.0295(12) 0.0398(13) -0.0005(10) 0.0042(10) 0.0022(10)
C15 0.0164(9) 0.0234(10) 0.0263(10) -0.0032(8) -0.0012(7) 0.0003(7)
C16 0.0249(11) 0.0418(14) 0.0324(12) 0.0044(10) -0.0104(9) -0.0031(10)
C17 0.0300(12) 0.0475(15) 0.0267(11) 0.0075(10) -0.0082(9) -0.0062(11)
C18 0.0212(9) 0.0263(11) 0.0234(10) 0.0024(8) 0.0004(8) -0.0028(8)
C19 0.0343(13) 0.0589(18) 0.0268(12) 0.0070(12) 0.0029(10) -0.0056(12)
C20 0.0280(11) 0.0207(10) 0.0388(12) 0.0055(9) -0.0033(9) -0.0047(8)
C21 0.0247(10) 0.0230(10) 0.0371(12) -0.0019(9) 0.0021(9) 0.0030(8)
C22 0.0180(11) 0.0268(13) 0.0339(13) -0.0036(11) -0.0029(9) -0.0035(10)
C23 0.0240(13) 0.0436(18) 0.0501(18) -0.0180(15) 0.0048(12) -0.0079(12)
C24 0.0360(17) 0.063(2) 0.051(2) -0.0240(18) 0.0035(15) -0.0232(17)
C25 0.0253(14) 0.070(3) 0.0459(18) -0.0098(17) -0.0029(13) -0.0212(15)
C26 0.0193(11) 0.045(2) 0.0465(16) 0.0009(16) 0.0017(11) -0.0077(13)
C27 0.0195(11) 0.0253(15) 0.0365(13) -0.0042(12) -0.0002(9) -0.0010(10)
C22D 0.0180(11) 0.0268(13) 0.0339(13) -0.0036(11) -0.0029(9) -0.0035(10)
C23D 0.0240(13) 0.0436(18) 0.0501(18) -0.0180(15) 0.0048(12) -0.0079(12)
C24D 0.0360(17) 0.063(2) 0.051(2) -0.0240(18) 0.0035(15) -0.0232(17)
C25D 0.0253(14) 0.070(3) 0.0459(18) -0.0098(17) -0.0029(13) -0.0212(15)
C26D 0.0193(11) 0.045(2) 0.0465(16) 0.0009(16) 0.0017(11) -0.0077(13)
C27D 0.0195(11) 0.0253(15) 0.0365(13) -0.0042(12) -0.0002(9) -0.0010(10)
C28 0.0161(8) 0.0233(10) 0.0230(9) -0.0006(7) -0.0001(7) -0.0003(7)
C29 0.0251(10) 0.0278(11) 0.0253(10) 0.0009(8) 0.0008(8) -0.0014(8)
C30 0.0296(11) 0.0232(11) 0.0421(13) 0.0004(10) 0.0009(10) -0.0026(9)
C31 0.0345(13) 0.0282(12) 0.0463(15) -0.0105(11) -0.0133(11) 0.0014(10)
C32 0.0567(17) 0.0385(14) 0.0266(12) -0.0066(10) -0.0122(12) 0.0008(13)
C33 0.0391(13) 0.0316(12) 0.0240(10) 0.0020(9) -0.0026(9) -0.0013(10)

loop_
_atom_type_symbol
_atom_type_description
_atom_type_scat_dispersion_real
_atom_type_scat_dispersion_imag
_atom_type_scat_source
C C 0.0033 0.0016 'International Tables Vol C Tables 4.2.6.8 and 6.1.1.4'
H H 0.0000 0.0000 'International Tables Vol C Tables 4.2.6.8 and 6.1.1.4'
B B 0.0013 0.0007 'International Tables Vol C Tables 4.2.6.8 and 6.1.1.4'
N N 0.0061 0.0033 'International Tables Vol C Tables 4.2.6.8 and 6.1.1.4'
O O 0.0106 0.0060 'International Tables Vol C Tables 4.2.6.8 and 6.1.1.4'
P P 0.1023 0.0942 'International Tables Vol C Tables 4.2.6.8 and 6.1.1.4'
Fe Fe 0.3463 0.8444 'International Tables Vol C Tables 4.2.6.8 and 6.1.1.4'

loop_
_geom_angle_atom_site_label_1
_geom_angle_atom_site_label_2
_geom_angle_atom_site_label_3
_geom_angle
_geom_angle_site_symmetry_1
C1 Fe1 C8 88.49(9) .
C1 Fe1 C15 90.92(8) .
C8 Fe1 C15 91.57(9) .
C1 Fe1 P1 134.19(6) .
C8 Fe1 P1 120.14(6) .
C15 Fe1 P1 120.30(6) .
C28 P1 Fe1 117.80(7) .
C28 P1 H1 121.1 .
Fe1 P1 H1 121.1 .
C1 N1 C2 109.35(19) .
C1 N1 B1 122.18(18) .
C2 N1 B1 128.29(19) .
C1 N2 C3 110.30(19) .
C1 N2 C4 123.67(18) .
C3 N2 C4 125.74(19) .
C8 N3 C9 109.3(2) .
C8 N3 B1 124.35(18) .
C9 N3 B1 126.2(2) .
C8 N4 C10 110.3(2) .
C8 N4 C11 124.48(19) .
C10 N4 C11 125.2(2) .
C15 N5 C16 109.5(2) .
C15 N5 B1 122.53(19) .
C16 N5 B1 127.93(19) .
C15 N6 C17 109.76(19) .
C15 N6 C18 124.94(18) .
C17 N6 C18 125.3(2) .
N1 B1 N3 107.51(19) .
N1 B1 N5 105.42(19) .
N3 B1 N5 108.50(18) .
N1 B1 C22 117.91(18) .
N3 B1 C22 104.09(19) .
N5 B1 C22 113.04(19) .
N1 B1 C22D 98.9(4) .
N3 B1 C22D 129.3(4) .
N5 B1 C22D 104.9(4) .
C22 B1 C22D 26.1(4) .
N2 C1 N1 105.55(18) .
N2 C1 Fe1 139.32(16) .
N1 C1 Fe1 114.43(15) .
C3 C2 N1 108.0(2) .
C3 C2 H2 126.0 .
N1 C2 H2 126.0 .
C2 C3 N2 106.7(2) .
C2 C3 H3 126.6 .
N2 C3 H3 126.6 .
N2 C4 C6 108.8(2) .
N2 C4 C5 110.0(2) .
C6 C4 C5 109.4(2) .
N2 C4 C7 107.1(2) .
C6 C4 C7 111.6(2) .
C5 C4 C7 109.8(2) .
C4 C5 H5A 109.5 .
C4 C5 H5B 109.5 .
H5A C5 H5B 109.5 .
C4 C5 H5C 109.5 .
H5A C5 H5C 109.5 .
H5B C5 H5C 109.5 .
C4 C6 H6A 109.5 .
C4 C6 H6B 109.5 .
H6A C6 H6B 109.5 .
C4 C6 H6C 109.5 .
H6A C6 H6C 109.5 .
H6B C6 H6C 109.5 .
C4 C7 H7A 109.5 .
C4 C7 H7B 109.5 .
H7A C7 H7B 109.5 .
C4 C7 H7C 109.5 .
H7A C7 H7C 109.5 .
H7B C7 H7C 109.5 .
N3 C8 N4 105.47(19) .
N3 C8 Fe1 112.64(16) .
N4 C8 Fe1 141.89(17) .
C10 C9 N3 108.2(2) .
C10 C9 H9 125.9 .
N3 C9 H9 125.9 .
C9 C10 N4 106.7(2) .
C9 C10 H10 126.7 .
N4 C10 H10 126.7 .
N4 C11 C14 108.52(19) .
N4 C11 C12 107.9(2) .
C14 C11 C12 111.6(2) .
N4 C11 C13 110.0(2) .
C14 C11 C13 109.1(2) .
C12 C11 C13 109.7(2) .
C11 C12 H12A 109.5 .
C11 C12 H12B 109.5 .
H12A C12 H12B 109.5 .
C11 C12 H12C 109.5 .
H12A C12 H12C 109.5 .
H12B C12 H12C 109.5 .
C11 C13 H13A 109.5 .
C11 C13 H13B 109.5 .
H13A C13 H13B 109.5 .
C11 C13 H13C 109.5 .
H13A C13 H13C 109.5 .
H13B C13 H13C 109.5 .
C11 C14 H14A 109.5 .
C11 C14 H14B 109.5 .
H14A C14 H14B 109.5 .
C11 C14 H14C 109.5 .
H14A C14 H14C 109.5 .
H14B C14 H14C 109.5 .
N6 C15 N5 105.75(19) .
N6 C15 Fe1 140.20(16) .
N5 C15 Fe1 113.67(15) .
C17 C16 N5 108.0(2) .
C17 C16 H16 126.0 .
N5 C16 H16 126.0 .
C16 C17 N6 107.0(2) .
C16 C17 H17 126.5 .
N6 C17 H17 126.5 .
N6 C18 C20 109.03(18) .
N6 C18 C21 108.86(18) .
C20 C18 C21 110.63(19) .
N6 C18 C19 109.98(19) .
C20 C18 C19 109.2(2) .
C21 C18 C19 109.1(2) .
C18 C19 H19A 109.5 .
C18 C19 H19B 109.5 .
H19A C19 H19B 109.5 .
C18 C19 H19C 109.5 .
H19A C19 H19C 109.5 .
H19B C19 H19C 109.5 .
C18 C20 H20A 109.5 .
C18 C20 H20B 109.5 .
H20A C20 H20B 109.5 .
C18 C20 H20C 109.5 .
H20A C20 H20C 109.5 .
H20B C20 H20C 109.5 .
C18 C21 H21A 109.5 .
C18 C21 H21B 109.5 .
H21A C21 H21B 109.5 .
C18 C21 H21C 109.5 .
H21A C21 H21C 109.5 .
H21B C21 H21C 109.5 .
C23 C22 C27 120.0 .
C23 C22 B1 116.10(14) .
C27 C22 B1 123.68(14) .
C22 C23 C24 120.0 .
C22 C23 H23 120.0 .
C24 C23 H23 120.0 .
C25 C24 C23 120.0 .
C25 C24 H24 120.0 .
C23 C24 H24 120.0 .
C24 C25 C26 120.0 .
C24 C25 H25 120.0 .
C26 C25 H25 120.0 .
C27 C26 C25 120.0 .
C27 C26 H26 120.0 .
C25 C26 H26 120.0 .
C26 C27 C22 120.0 .
C26 C27 H27 120.0 .
C22 C27 H27 120.0 .
C23D C22D C27D 120.0 .
C23D C22D B1 125.9(7) .
C27D C22D B1 113.7(7) .
C24D C23D C22D 120.0 .
C24D C23D H23D 120.0 .
C22D C23D H23D 120.0 .
C25D C24D C23D 120.0 .
C25D C24D H24D 120.0 .
C23D C24D H24D 120.0 .
C24D C25D C26D 120.0 .
C24D C25D H25D 120.0 .
C26D C25D H25D 120.0 .
C27D C26D C25D 120.0 .
C27D C26D H26D 120.0 .
C25D C26D H26D 120.0 .
C26D C27D C22D 120.0 .
C26D C27D H27D 120.0 .
C22D C27D H27D 120.0 .
C29 C28 C33 116.9(2) .
C29 C28 P1 122.09(16) .
C33 C28 P1 120.90(17) .
C30 C29 C28 121.4(2) .
C30 C29 H29 119.3 .
C28 C29 H29 119.3 .
C31 C30 C29 120.6(2) .
C31 C30 H30 119.7 .
C29 C30 H30 119.7 .
C32 C31 C30 119.1(2) .
C32 C31 H31 120.4 .
C30 C31 H31 120.4 .
C31 C32 C33 120.7(2) .
C31 C32 H32 119.7 .
C33 C32 H32 119.7 .
C32 C33 C28 121.3(2) .
C32 C33 H33 119.3 .
C28 C33 H33 119.3 .
C2S O1S C2S 117.7(6) 2_656
C2S C1S H1S1 109.5 .
C2S C1S H1S2 109.5 .
H1S1 C1S H1S2 109.5 .
C2S C1S H1S3 109.5 .
H1S1 C1S H1S3 109.5 .
H1S2 C1S H1S3 109.5 .
O1S C2S C1S 117.3(6) .
O1S C2S H2S1 108.0 .
C1S C2S H2S1 108.0 .
O1S C2S H2S2 108.0 .
C1S C2S H2S2 108.0 .
H2S1 C2S H2S2 107.2 .

loop_
_geom_bond_atom_site_label_1
_geom_bond_atom_site_label_2
_geom_bond_distance
_geom_bond_site_symmetry_2
Fe1 C1 2.106(2) .
Fe1 C8 2.111(2) .
Fe1 C15 2.125(2) .
Fe1 P1 2.4306(6) .
P1 C28 1.829(2) .
P1 H1 0.9500 .
N1 C1 1.364(3) .
N1 C2 1.380(3) .
N1 B1 1.570(3) .
N2 C1 1.360(3) .
N2 C3 1.380(3) .
N2 C4 1.489(3) .
N3 C8 1.361(3) .
N3 C9 1.388(3) .
N3 B1 1.571(4) .
N4 C8 1.363(3) .
N4 C10 1.386(3) .
N4 C11 1.495(3) .
N5 C15 1.365(3) .
N5 C16 1.376(3) .
N5 B1 1.580(3) .
N6 C15 1.359(3) .
N6 C17 1.387(3) .
N6 C18 1.495(3) .
B1 C22 1.671(3) .
B1 C22D 1.690(8) .
C2 C3 1.344(4) .
C2 H2 0.9500 .
C3 H3 0.9500 .
C4 C6 1.524(4) .
C4 C5 1.526(3) .
C4 C7 1.530(4) .
C5 H5A 0.9800 .
C5 H5B 0.9800 .
C5 H5C 0.9800 .
C6 H6A 0.9800 .
C6 H6B 0.9800 .
C6 H6C 0.9800 .
C7 H7A 0.9800 .
C7 H7B 0.9800 .
C7 H7C 0.9800 .
C9 C10 1.336(4) .
C9 H9 0.9500 .
C10 H10 0.9500 .
C11 C14 1.526(4) .
C11 C12 1.528(3) .
C11 C13 1.531(3) .
C12 H12A 0.9800 .
C12 H12B 0.9800 .
C12 H12C 0.9800 .
C13 H13A 0.9800 .
C13 H13B 0.9800 .
C13 H13C 0.9800 .
C14 H14A 0.9800 .
C14 H14B 0.9800 .
C14 H14C 0.9800 .
C16 C17 1.341(4) .
C16 H16 0.9500 .
C17 H17 0.9500 .
C18 C20 1.524(3) .
C18 C21 1.525(3) .
C18 C19 1.527(3) .
C19 H19A 0.9800 .
C19 H19B 0.9800 .
C19 H19C 0.9800 .
C20 H20A 0.9800 .
C20 H20B 0.9800 .
C20 H20C 0.9800 .
C21 H21A 0.9800 .
C21 H21B 0.9800 .
C21 H21C 0.9800 .
C22 C23 1.3900 .
C22 C27 1.3900 .
C23 C24 1.3900 .
C23 H23 0.9500 .
C24 C25 1.3900 .
C24 H24 0.9500 .
C25 C26 1.3900 .
C25 H25 0.9500 .
C26 C27 1.3900 .
C26 H26 0.9500 .
C27 H27 0.9500 .
C22D C23D 1.3900 .
C22D C27D 1.3900 .
C23D C24D 1.3900 .
C23D H23D 0.9500 .
C24D C25D 1.3900 .
C24D H24D 0.9500 .
C25D C26D 1.3900 .
C25D H25D 0.9500 .
C26D C27D 1.3900 .
C26D H26D 0.9500 .
C27D H27D 0.9500 .
C28 C29 1.396(3) .
C28 C33 1.401(3) .
C29 C30 1.390(3) .
C29 H29 0.9500 .
C30 C31 1.379(4) .
C30 H30 0.9500 .
C31 C32 1.375(4) .
C31 H31 0.9500 .
C32 C33 1.389(4) .
C32 H32 0.9500 .
C33 H33 0.9500 .
O1S C2S 1.371(6) 2_656
O1S C2S 1.371(6) .
C1S C2S 1.412(9) .
C1S H1S1 0.9800 .
C1S H1S2 0.9800 .
C1S H1S3 0.9800 .
C2S H2S1 0.9900 .
C2S H2S2 0.9900 .

loop_
_geom_hbond_atom_site_label_D
_geom_hbond_atom_site_label_H
_geom_hbond_atom_site_label_A
_geom_hbond_distance_DH
_geom_hbond_distance_HA
_geom_hbond_distance_DA
_geom_hbond_angle_DHA
_geom_hbond_site_symmetry_A
C3 H3 O1S 0.95 2.60 3.478(4) 153.8 5_656

loop_
_geom_torsion_atom_site_label_1
_geom_torsion_atom_site_label_2
_geom_torsion_atom_site_label_3
_geom_torsion_atom_site_label_4
_geom_torsion
_geom_torsion_site_symmetry_1
C1 Fe1 P1 C28 12.23(13) .
C8 Fe1 P1 C28 133.69(10) .
C15 Fe1 P1 C28 -114.22(10) .
C1 N1 B1 N3 -53.0(3) .
C2 N1 B1 N3 132.4(2) .
C1 N1 B1 N5 62.6(3) .
C2 N1 B1 N5 -112.0(2) .
C1 N1 B1 C22 -170.2(2) .
C2 N1 B1 C22 15.3(4) .
C1 N1 B1 C22D 170.8(4) .
C2 N1 B1 C22D -3.7(5) .
C8 N3 B1 N1 54.5(3) .
C9 N3 B1 N1 -121.3(3) .
C8 N3 B1 N5 -59.0(3) .
C9 N3 B1 N5 125.1(2) .
C8 N3 B1 C22 -179.63(19) .
C9 N3 B1 C22 4.5(3) .
C8 N3 B1 C22D 172.5(6) .
C9 N3 B1 C22D -3.4(6) .
C15 N5 B1 N1 -61.7(3) .
C16 N5 B1 N1 115.1(2) .
C15 N5 B1 N3 53.2(3) .
C16 N5 B1 N3 -130.0(2) .
C15 N5 B1 C22 168.11(19) .
C16 N5 B1 C22 -15.1(3) .
C15 N5 B1 C22D -165.6(5) .
C16 N5 B1 C22D 11.2(5) .
C3 N2 C1 N1 1.5(3) .
C4 N2 C1 N1 175.6(2) .
C3 N2 C1 Fe1 -167.8(2) .
C4 N2 C1 Fe1 6.4(4) .
C2 N1 C1 N2 -2.0(3) .
B1 N1 C1 N2 -177.5(2) .
C2 N1 C1 Fe1 170.28(16) .
B1 N1 C1 Fe1 -5.2(3) .
C8 Fe1 C1 N2 -141.5(3) .
C15 Fe1 C1 N2 126.9(3) .
P1 Fe1 C1 N2 -9.1(3) .
C8 Fe1 C1 N1 49.90(18) .
C15 Fe1 C1 N1 -41.65(18) .
P1 Fe1 C1 N1 -177.65(12) .
C1 N1 C2 C3 1.9(3) .
B1 N1 C2 C3 177.0(2) .
N1 C2 C3 N2 -0.9(3) .
C1 N2 C3 C2 -0.3(3) .
C4 N2 C3 C2 -174.3(2) .
C1 N2 C4 C6 54.1(3) .
C3 N2 C4 C6 -132.7(3) .
C1 N2 C4 C5 174.0(2) .
C3 N2 C4 C5 -12.8(4) .
C1 N2 C4 C7 -66.7(3) .
C3 N2 C4 C7 106.5(3) .
C9 N3 C8 N4 0.7(3) .
B1 N3 C8 N4 -175.8(2) .
C9 N3 C8 Fe1 -179.83(17) .
B1 N3 C8 Fe1 3.7(3) .
C10 N4 C8 N3 -0.6(3) .
C11 N4 C8 N3 179.1(2) .
C10 N4 C8 Fe1 -179.9(2) .
C11 N4 C8 Fe1 -0.1(4) .
C1 Fe1 C8 N3 -48.56(16) .
C15 Fe1 C8 N3 42.31(16) .
P1 Fe1 C8 N3 169.15(13) .
C1 Fe1 C8 N4 130.7(3) .
C15 Fe1 C8 N4 -138.5(3) .
P1 Fe1 C8 N4 -11.6(3) .
C8 N3 C9 C10 -0.5(3) .
B1 N3 C9 C10 175.9(2) .
N3 C9 C10 N4 0.1(3) .
C8 N4 C10 C9 0.4(3) .
C11 N4 C10 C9 -179.4(2) .
C8 N4 C11 C14 -58.0(3) .
C10 N4 C11 C14 121.8(3) .
C8 N4 C11 C12 63.1(3) .
C10 N4 C11 C12 -117.2(3) .
C8 N4 C11 C13 -177.2(2) .
C10 N4 C11 C13 2.5(3) .
C17 N6 C15 N5 -1.3(3) .
C18 N6 C15 N5 178.00(19) .
C17 N6 C15 Fe1 170.7(2) .
C18 N6 C15 Fe1 -10.1(4) .
C16 N5 C15 N6 1.1(2) .
B1 N5 C15 N6 178.40(19) .
C16 N5 C15 Fe1 -173.32(16) .
B1 N5 C15 Fe1 4.0(3) .
C1 Fe1 C15 N6 -129.5(3) .
C8 Fe1 C15 N6 142.0(3) .
P1 Fe1 C15 N6 15.3(3) .
C1 Fe1 C15 N5 42.04(17) .
C8 Fe1 C15 N5 -46.48(16) .
P1 Fe1 C15 N5 -173.19(13) .
C15 N5 C16 C17 -0.4(3) .
B1 N5 C16 C17 -177.6(2) .
N5 C16 C17 N6 -0.4(3) .
C15 N6 C17 C16 1.1(3) .
C18 N6 C17 C16 -178.2(2) .
C15 N6 C18 C20 59.7(3) .
C17 N6 C18 C20 -121.1(2) .
C15 N6 C18 C21 -61.1(3) .
C17 N6 C18 C21 118.1(2) .
C15 N6 C18 C19 179.4(2) .
C17 N6 C18 C19 -1.4(3) .
N1 B1 C22 C23 -163.69(18) .
N3 B1 C22 C23 77.4(2) .
N5 B1 C22 C23 -40.2(2) .
C22D B1 C22 C23 -116.7(10) .
N1 B1 C22 C27 21.7(3) .
N3 B1 C22 C27 -97.2(2) .
N5 B1 C22 C27 145.22(17) .
C22D B1 C22 C27 68.7(9) .
C27 C22 C23 C24 0.0 .
B1 C22 C23 C24 -174.8(2) .
C22 C23 C24 C25 0.0 .
C23 C24 C25 C26 0.0 .
C24 C25 C26 C27 0.0 .
C25 C26 C27 C22 0.0 .
C23 C22 C27 C26 0.0 .
B1 C22 C27 C26 174.4(2) .
N1 B1 C22D C23D -75.0(8) .
N3 B1 C22D C23D 163.5(6) .
N5 B1 C22D C23D 33.7(9) .
C22 B1 C22D C23D 145.9(15) .
N1 B1 C22D C27D 97.2(6) .
N3 B1 C22D C27D -24.3(8) .
N5 B1 C22D C27D -154.2(6) .
C22 B1 C22D C27D -42.0(9) .
C27D C22D C23D C24D 0.0 .
B1 C22D C23D C24D 171.7(10) .
C22D C23D C24D C25D 0.0 .
C23D C24D C25D C26D 0.0 .
C24D C25D C26D C27D 0.0 .
C25D C26D C27D C22D 0.0 .
C23D C22D C27D C26D 0.0 .
B1 C22D C27D C26D -172.7(9) .
Fe1 P1 C28 C29 79.00(19) .
Fe1 P1 C28 C33 -104.80(18) .
C33 C28 C29 C30 1.0(3) .
P1 C28 C29 C30 177.39(18) .
C28 C29 C30 C31 -0.8(4) .
C29 C30 C31 C32 0.1(4) .
C30 C31 C32 C33 0.2(4) .
C31 C32 C33 C28 0.1(4) .
C29 C28 C33 C32 -0.7(4) .
P1 C28 C33 C32 -177.1(2) .
C2S O1S C2S C1S 173.9(7) 2_656
